data_7223528
loop_
_publ_author_name
'Chisca, Diana'
'Croitor, Lilia'
'Coropceanu, Eduard B.'
'Petuhov, Oleg'
'Baca, Svetlana G.'
'Kr\"amer, Karl'
'Liu, Shi-Xia'
'Decurtins, Silvio'
'Rivera-Jacquez, Hector J.'
'Masunov, Art\"em E.'
'Fonari, Marina S.'

_publ_section_title
;
 From pink to blue and back to pink again: changing the Co(ii) ligation in
 a two-dimensional coordination network upon desolvation
;
_journal_issue 3
_journal_name_full CrystEngComm
_journal_page_first 384
_journal_paper_doi 10.1039/C5CE01581B
_journal_volume 18
_journal_year 2016
_chemical_formula_moiety 'C37 H47 Co2 N7 O14 S2'
_chemical_formula_sum 'C37 H47 Co2 N7 O14 S2'
_chemical_formula_weight 995.79
_space_group_crystal_system triclinic
_space_group_IT_number 2
_space_group_name_Hall '-P 1'
_space_group_name_H-M_alt 'P -1'
_symmetry_space_group_name_Hall '-P 1'
_symmetry_space_group_name_H-M 'P -1'
_atom_sites_solution_hydrogens mixed
_audit_creation_method SHELXL-2014/7
_audit_update_record
;
2015-10-08 deposited with the CCDC.
2015-12-03 downloaded from the CCDC.
;
_cell_angle_alpha 78.0998(15)
_cell_angle_beta 75.4371(16)
_cell_angle_gamma 71.7708(18)
_cell_formula_units_Z 2
_cell_length_a 10.5028(2)
_cell_length_b 13.3758(3)
_cell_length_c 17.9703(3)
_cell_measurement_reflns_used 21855
_cell_measurement_temperature 100(2)
_cell_measurement_theta_max 27.9550
_cell_measurement_theta_min 2.0690
_cell_volume 2298.34(8)
_computing_cell_refinement
;
CrysAlisPro, Agilent Technologies,
Version 1.171.37.33 (release 27-03-2014 CrysAlis171 .NET)
(compiled Mar 27 2014,17:12:48)
;
_computing_data_collection
;
CrysAlisPro, Agilent Technologies,
Version 1.171.37.33 (release 27-03-2014 CrysAlis171 .NET)
(compiled Mar 27 2014,17:12:48)
;
_computing_data_reduction
;
CrysAlisPro, Agilent Technologies,
Version 1.171.37.33 (release 27-03-2014 CrysAlis171 .NET)
(compiled Mar 27 2014,17:12:48)
;
_computing_molecular_graphics PLATON
_computing_structure_refinement 'SHELXL-2014/7 (Sheldrick, 2014)'
_computing_structure_solution 'SHELXL-2014/7 (Sheldrick, 2014)'
_diffrn_ambient_temperature 100(2)
_diffrn_measured_fraction_theta_full 1.000
_diffrn_measured_fraction_theta_max 1.000
_diffrn_measurement_device_type 'SuperNova, Single source at offset, Eos'
_diffrn_measurement_method '\w scans'
_diffrn_radiation_type MoK\a
_diffrn_radiation_wavelength 0.71073
_diffrn_reflns_av_R_equivalents 0.0287
_diffrn_reflns_av_unetI/netI 0.0235
_diffrn_reflns_laue_measured_fraction_full 1.000
_diffrn_reflns_laue_measured_fraction_max 1.000
_diffrn_reflns_limit_h_max 13
_diffrn_reflns_limit_h_min -13
_diffrn_reflns_limit_k_max 16
_diffrn_reflns_limit_k_min -16
_diffrn_reflns_limit_l_max 22
_diffrn_reflns_limit_l_min -22
_diffrn_reflns_number 43897
_diffrn_reflns_point_group_measured_fraction_full 1.000
_diffrn_reflns_point_group_measured_fraction_max 1.000
_diffrn_reflns_theta_full 25.242
_diffrn_reflns_theta_max 26.371
_diffrn_reflns_theta_min 1.619
_diffrn_source 'SuperNova (Mo) X-ray Source'
_exptl_absorpt_coefficient_mu 0.882
_exptl_absorpt_correction_T_max 1.00000
_exptl_absorpt_correction_T_min 0.93565
_exptl_absorpt_correction_type multi-scan
_exptl_absorpt_process_details
;
CrysAlisPro, Agilent Technologies,
Version 1.171.37.33 (release 27-03-2014 CrysAlis171 .NET)
(compiled Mar 27 2014,17:12:48)
Empirical absorption correction using spherical harmonics,
 implemented in SCALE3 ABSPACK scaling algorithm.
Empirical absorption correction using spherical harmonics,
 implemented in SCALE3 ABSPACK scaling algorithm.
;
_exptl_crystal_colour pink
_exptl_crystal_density_diffrn 1.439
_exptl_crystal_description prism
_exptl_crystal_F_000 1032
_exptl_crystal_size_max 0.1818
_exptl_crystal_size_mid 0.1331
_exptl_crystal_size_min 0.0524
_refine_diff_density_max 0.853
_refine_diff_density_min -0.653
_refine_diff_density_rms 0.071
_refine_ls_extinction_method none
_refine_ls_goodness_of_fit_ref 1.051
_refine_ls_hydrogen_treatment mixed
_refine_ls_matrix_type full
_refine_ls_number_parameters 700
_refine_ls_number_reflns 9393
_refine_ls_number_restraints 346
_refine_ls_restrained_S_all 1.049
_refine_ls_R_factor_all 0.0417
_refine_ls_R_factor_gt 0.0361
_refine_ls_shift/su_max 0.015
_refine_ls_shift/su_mean 0.000
_refine_ls_structure_factor_coef Fsqd
_refine_ls_weighting_details 'w=1/[\s^2^(Fo^2^)+(0.0460P)^2^+3.2655P] where P=(Fo^2^+2Fc^2^)/3'
_refine_ls_weighting_scheme calc
_refine_ls_wR_factor_gt 0.0942
_refine_ls_wR_factor_ref 0.0976
_reflns_Friedel_coverage 0.000
_reflns_number_gt 8403
_reflns_number_total 9393
_reflns_threshold_expression 'I > 2\s(I)'
_cod_data_source_file c5ce01581b2.cif
_cod_data_source_block 1_LT
_cod_depositor_comments 'Adding full bibliography for 7223526--7223528.cif.'
_cod_database_code 7223528
_shelx_shelxl_version_number 2014/7
_shelx_space_group_comment
;
The symmetry employed for this shelxl refinement is uniquely defined
by the following loop, which should always be used as a source of
symmetry information in preference to the above space-group names.
They are only intended as comments.
;

loop_
_space_group_symop_operation_xyz
'x, y, z'
'-x, -y, -z'

loop_
_atom_site_label
_atom_site_type_symbol
_atom_site_fract_x
_atom_site_fract_y
_atom_site_fract_z
_atom_site_U_iso_or_equiv
_atom_site_adp_type
_atom_site_occupancy
_atom_site_site_symmetry_order
_atom_site_calc_flag
_atom_site_refinement_flags_posn
_atom_site_refinement_flags_adp
_atom_site_refinement_flags_occupancy
_atom_site_disorder_assembly
_atom_site_disorder_group
Co1 Co 0.66172(3) 0.51051(2) 0.29420(2) 0.01051(8) Uani 1 1 d . . . . .
Co2 Co 0.76506(3) 0.74997(2) 0.24701(2) 0.00771(8) Uani 1 1 d . . . . .
S1 S 0.74439(10) 0.19114(6) 0.09615(4) 0.0406(2) Uani 1 1 d . . . . .
S2 S 1.05464(6) 0.89624(5) 0.41438(4) 0.02323(14) Uani 1 1 d . . . . .
N1 N 0.7294(2) 0.34077(15) 0.30119(11) 0.0147(4) Uani 1 1 d . . . . .
N2 N 0.6906(2) 0.04585(17) 0.21477(14) 0.0212(4) Uani 1 1 d . . . . .
H1N2 H 0.676(3) 0.022(2) 0.2639(18) 0.019(7) Uiso 1 1 d . . . . .
H2N2 H 0.683(3) 0.013(2) 0.1870(18) 0.020(8) Uiso 1 1 d . . . . .
N3 N 0.92299(18) 0.82677(14) 0.21607(10) 0.0119(4) Uani 1 1 d . . . . .
N4 N 1.2838(2) 0.86365(19) 0.30897(14) 0.0236(5) Uani 1 1 d . . . . .
H1N4 H 1.332(3) 0.851(2) 0.2598(18) 0.020(7) Uiso 1 1 d . . . . .
H2N4 H 1.328(3) 0.862(3) 0.3447(19) 0.035(9) Uiso 1 1 d . . . . .
O1 O 0.8122(2) 0.50933(15) 0.19839(11) 0.0377(5) Uani 1 1 d . . . . .
O2 O 0.86070(16) 0.66452(13) 0.15635(9) 0.0164(3) Uani 1 1 d . . . . .
O3 O 0.86582(16) 0.64637(13) 0.32812(9) 0.0157(3) Uani 1 1 d . . . . .
O4 O 0.77356(17) 0.50902(13) 0.37275(9) 0.0173(3) Uani 1 1 d . . . . .
O5 O 0.67414(15) 0.85684(12) 0.33281(9) 0.0131(3) Uani 1 1 d . . . . .
O6 O 0.49828(16) 0.79208(13) 0.39656(9) 0.0149(3) Uani 1 1 d . . . . .
O7 O 0.66039(15) 0.86379(12) 0.16634(9) 0.0125(3) Uani 1 1 d . . . . .
O8 O 0.49021(16) 0.79442(13) 0.16885(9) 0.0161(3) Uani 1 1 d . . . . .
C1 C 0.8621(2) 0.57375(18) 0.14816(13) 0.0152(5) Uani 1 1 d . . . . .
C2 C 0.9344(2) 0.53569(18) 0.07129(13) 0.0159(5) Uani 1 1 d . . . . .
C3 C 1.0223(3) 0.58860(19) 0.01837(14) 0.0194(5) Uani 1 1 d . . . . .
H3 H 1.0375 0.6490 0.0309 0.023 Uiso 1 1 calc R U . . .
C4 C 1.0874(3) 0.55318(19) -0.05253(14) 0.0194(5) Uani 1 1 d . . . . .
H4 H 1.1471 0.5895 -0.0885 0.023 Uiso 1 1 calc R U . . .
C5 C 0.8491(2) 0.56497(17) 0.37466(12) 0.0121(4) Uani 1 1 d . . . . .
C6 C 0.9280(2) 0.53052(17) 0.43939(13) 0.0136(4) Uani 1 1 d . . . . .
C7 C 0.9033(2) 0.44934(18) 0.49871(13) 0.0167(5) Uani 1 1 d . . . . .
H7 H 0.8370 0.4150 0.4981 0.020 Uiso 1 1 calc R U . . .
C8 C 1.0251(2) 0.58159(19) 0.44133(14) 0.0183(5) Uani 1 1 d . . . . .
H8 H 1.0418 0.6375 0.4014 0.022 Uiso 1 1 calc R U . . .
C9 C 0.5639(2) 0.85690(17) 0.13933(12) 0.0120(4) Uani 1 1 d . . . . .
C10 C 0.5331(2) 0.92977(18) 0.06605(13) 0.0132(4) Uani 1 1 d . . . . .
C11 C 0.4277(2) 0.92557(19) 0.03373(13) 0.0167(5) Uani 1 1 d . . . . .
H11 H 0.3785 0.8744 0.0565 0.020 Uiso 1 1 calc R U . . .
C12 C 0.6059(2) 1.00415(19) 0.03157(13) 0.0172(5) Uani 1 1 d . . . . .
H12 H 0.6789 1.0068 0.0528 0.021 Uiso 1 1 calc R U . . .
C13 C 0.5726(2) 0.85370(17) 0.38769(12) 0.0118(4) Uani 1 1 d . . . . .
C14 C 0.5356(2) 0.92919(18) 0.44606(12) 0.0135(4) Uani 1 1 d . . . . .
C15 C 0.4036(2) 0.9542(2) 0.49119(14) 0.0179(5) Uani 1 1 d . . . . .
H15 H 0.3376 0.9229 0.4853 0.022 Uiso 1 1 calc R U . . .
C16 C 0.6317(2) 0.97513(19) 0.45524(13) 0.0175(5) Uani 1 1 d . . . . .
H16 H 0.7217 0.9581 0.4248 0.021 Uiso 1 1 calc R U . . .
C17 C 0.7116(2) 0.29266(18) 0.24795(13) 0.0159(5) Uani 1 1 d . . . . .
H17 H 0.6678 0.3354 0.2074 0.019 Uiso 1 1 calc R U . . .
C18 C 0.7541(2) 0.18288(18) 0.24914(14) 0.0171(5) Uani 1 1 d . . . . .
C19 C 0.8205(2) 0.12132(19) 0.30776(14) 0.0195(5) Uani 1 1 d . . . . .
H19 H 0.8510 0.0461 0.3103 0.023 Uiso 1 1 calc R U . . .
C20 C 0.8417(3) 0.17028(19) 0.36238(15) 0.0210(5) Uani 1 1 d . . . . .
H20 H 0.8879 0.1295 0.4026 0.025 Uiso 1 1 calc R U . . .
C21 C 0.7945(2) 0.27988(19) 0.35743(14) 0.0176(5) Uani 1 1 d . . . . .
H21 H 0.8085 0.3134 0.3952 0.021 Uiso 1 1 calc R U . . .
C22 C 0.7270(3) 0.13482(19) 0.18880(14) 0.0209(5) Uani 1 1 d . . . . .
C23 C 0.9703(2) 0.86667(19) 0.14318(13) 0.0175(5) Uani 1 1 d . . . . .
H23 H 0.9303 0.8618 0.1027 0.021 Uiso 1 1 calc R U . . .
C24 C 1.0754(3) 0.9147(2) 0.12492(14) 0.0240(5) Uani 1 1 d . . . . .
H24 H 1.1054 0.9436 0.0729 0.029 Uiso 1 1 calc R U . . .
C25 C 1.1365(3) 0.9203(2) 0.18340(14) 0.0220(5) Uani 1 1 d . . . . .
H25 H 1.2102 0.9515 0.1718 0.026 Uiso 1 1 calc R U . . .
C26 C 1.0882(2) 0.87918(18) 0.25953(13) 0.0144(4) Uani 1 1 d . . . . .
C27 C 0.9799(2) 0.83431(17) 0.27279(12) 0.0116(4) Uani 1 1 d . . . . .
H27 H 0.9447 0.8078 0.3246 0.014 Uiso 1 1 calc R U . . .
C28 C 1.1494(2) 0.87926(18) 0.32608(14) 0.0161(5) Uani 1 1 d . . . . .
O1W O 0.59732(16) 0.67826(12) 0.28281(9) 0.0103(3) Uani 1 1 d . . . . .
H1W1 H 0.559(3) 0.708(3) 0.320(2) 0.032(9) Uiso 1 1 d . . . . .
H2W1 H 0.553(3) 0.714(3) 0.2481(19) 0.030(8) Uiso 1 1 d . . . . .
O2W O 0.50298(19) 0.48969(16) 0.38907(11) 0.0249(4) Uani 1 1 d . . . . .
H1W2 H 0.436(5) 0.464(4) 0.385(3) 0.091(17) Uiso 1 1 d . . . . .
H2W2 H 0.480(3) 0.538(3) 0.4168(19) 0.029(9) Uiso 1 1 d . . . . .
O3W O 0.3815(2) 0.63632(15) 0.48239(11) 0.0268(4) Uani 1 1 d D . . . .
H1W3 H 0.419(3) 0.6874(18) 0.465(3) 0.085(16) Uiso 1 1 d D . . . .
H2W3 H 0.418(3) 0.604(3) 0.5216(13) 0.085(16) Uiso 1 1 d D . . . .
O1A O 0.5418(4) 0.5217(3) 0.2129(2) 0.0216(8) Uani 0.725(7) 1 d . U P A 1
N1A N 0.3471(15) 0.5702(12) 0.1662(7) 0.055(2) Uani 0.725(7) 1 d . U P A 1
C1A C 0.4162(5) 0.5589(4) 0.2198(3) 0.0321(11) Uani 0.725(7) 1 d . U P A 1
H1A H 0.3660 0.5812 0.2683 0.039 Uiso 0.725(7) 1 calc R U P A 1
C2A C 0.2029(6) 0.6097(6) 0.1761(4) 0.071(2) Uani 0.725(7) 1 d . U P A 1
H2A1 H 0.1795 0.6722 0.1374 0.107 Uiso 0.725(7) 1 calc R U P A 1
H2A2 H 0.1645 0.6297 0.2283 0.107 Uiso 0.725(7) 1 calc R U P A 1
H2A3 H 0.1650 0.5546 0.1694 0.107 Uiso 0.725(7) 1 calc R U P A 1
C3A C 0.4234(7) 0.5374(6) 0.0890(4) 0.078(2) Uani 0.725(7) 1 d . U P A 1
H3A1 H 0.4028 0.5974 0.0481 0.118 Uiso 0.725(7) 1 calc R U P A 1
H3A2 H 0.3956 0.4781 0.0801 0.118 Uiso 0.725(7) 1 calc R U P A 1
H3A3 H 0.5219 0.5150 0.0881 0.118 Uiso 0.725(7) 1 calc R U P A 1
O1AA O 0.4897(13) 0.5207(10) 0.2404(8) 0.039(3) Uani 0.275(7) 1 d . U P A 2
N1AA N 0.356(4) 0.573(3) 0.153(2) 0.048(4) Uani 0.275(7) 1 d . U P A 2
C1AA C 0.4734(19) 0.5590(11) 0.1773(11) 0.046(3) Uani 0.275(7) 1 d . U P A 2
H1AA H 0.5461 0.5814 0.1416 0.055 Uiso 0.275(7) 1 calc R U P A 2
C2AA C 0.222(2) 0.5501(19) 0.2165(13) 0.086(4) Uani 0.275(7) 1 d . U P A 2
H2A4 H 0.1429 0.5722 0.1917 0.130 Uiso 0.275(7) 1 calc R U P A 2
H2A5 H 0.2030 0.5904 0.2597 0.130 Uiso 0.275(7) 1 calc R U P A 2
H2A6 H 0.2411 0.4740 0.2361 0.130 Uiso 0.275(7) 1 calc R U P A 2
C3AA C 0.334(2) 0.6314(15) 0.0756(11) 0.079(4) Uani 0.275(7) 1 d . U P A 2
H3A4 H 0.2501 0.6901 0.0819 0.118 Uiso 0.275(7) 1 calc R U P A 2
H3A5 H 0.3258 0.5830 0.0441 0.118 Uiso 0.275(7) 1 calc R U P A 2
H3A6 H 0.4121 0.6599 0.0497 0.118 Uiso 0.275(7) 1 calc R U P A 2
O1B O 0.3314(3) 0.0683(2) 0.20761(18) 0.0644(8) Uani 1 1 d . . . . .
N1B N 0.2557(3) 0.2110(3) 0.1198(2) 0.0581(9) Uani 1 1 d . . . . .
C1B C 0.3510(4) 0.1427(3) 0.1566(2) 0.0519(9) Uani 1 1 d . . . . .
H1B H 0.4404 0.1520 0.1426 0.062 Uiso 1 1 calc R U . . .
C2B C 0.1140(5) 0.2054(4) 0.1401(4) 0.0915(19) Uani 1 1 d . . . . .
H2B1 H 0.0891 0.1916 0.0949 0.137 Uiso 1 1 calc R U . . .
H2B2 H 0.0532 0.2729 0.1560 0.137 Uiso 1 1 calc R U . . .
H2B3 H 0.1047 0.1477 0.1829 0.137 Uiso 1 1 calc R U . . .
C3B C 0.2909(5) 0.2905(3) 0.0558(3) 0.0740(13) Uani 1 1 d . . . . .
H3B1 H 0.3886 0.2848 0.0476 0.111 Uiso 1 1 calc R U . . .
H3B2 H 0.2371 0.3616 0.0681 0.111 Uiso 1 1 calc R U . . .
H3B3 H 0.2707 0.2786 0.0085 0.111 Uiso 1 1 calc R U . . .
O1C O 0.3357(4) 0.4031(4) 0.3461(3) 0.0518(12) Uani 0.659(6) 1 d D U P B 1
C1C C 0.2906(10) 0.3293(8) 0.3828(5) 0.0493(19) Uani 0.659(6) 1 d D U P B 1
H1C H 0.3216 0.2958 0.4295 0.059 Uiso 0.659(6) 1 calc R U P B 1
N1C N 0.2036(5) 0.2926(4) 0.3632(3) 0.0512(13) Uani 0.659(6) 1 d D U P B 1
C2C C 0.1457(7) 0.3439(6) 0.2950(4) 0.0672(19) Uani 0.659(6) 1 d D U P B 1
H2C1 H 0.0830 0.3064 0.2890 0.101 Uiso 0.659(6) 1 calc R U P B 1
H2C2 H 0.0955 0.4179 0.3011 0.101 Uiso 0.659(6) 1 calc R U P B 1
H2C3 H 0.2195 0.3418 0.2489 0.101 Uiso 0.659(6) 1 calc R U P B 1
C3C C 0.1480(10) 0.2108(8) 0.4135(6) 0.070(3) Uani 0.659(6) 1 d D U P B 1
H3C1 H 0.1718 0.1489 0.3865 0.105 Uiso 0.659(6) 1 calc R U P B 1
H3C2 H 0.0482 0.2379 0.4274 0.105 Uiso 0.659(6) 1 calc R U P B 1
H3C3 H 0.1860 0.1902 0.4607 0.105 Uiso 0.659(6) 1 calc R U P B 1
O1D O 0.3891(11) 0.3446(10) 0.3845(9) 0.089(3) Uani 0.341(6) 1 d D U P B 2
C1D C 0.285(2) 0.3136(17) 0.4077(12) 0.068(4) Uani 0.341(6) 1 d D U P B 2
H1D H 0.2136 0.3433 0.4481 0.082 Uiso 0.341(6) 1 calc R U P B 2
N1D N 0.2752(9) 0.2378(7) 0.3742(6) 0.048(2) Uani 0.341(6) 1 d D U P B 2
C2D C 0.3936(13) 0.1824(11) 0.3223(9) 0.078(4) Uani 0.341(6) 1 d D U P B 2
H2D1 H 0.3939 0.1079 0.3275 0.117 Uiso 0.341(6) 1 calc R U P B 2
H2D2 H 0.4771 0.1857 0.3356 0.117 Uiso 0.341(6) 1 calc R U P B 2
H2D3 H 0.3901 0.2159 0.2687 0.117 Uiso 0.341(6) 1 calc R U P B 2
C3D C 0.1639(19) 0.1960(16) 0.3856(9) 0.047(3) Uani 0.341(6) 1 d D U P B 2
H3D1 H 0.1459 0.1937 0.3352 0.071 Uiso 0.341(6) 1 calc R U P B 2
H3D2 H 0.0829 0.2412 0.4155 0.071 Uiso 0.341(6) 1 calc R U P B 2
H3D3 H 0.1851 0.1240 0.4141 0.071 Uiso 0.341(6) 1 calc R U P B 2

loop_
_atom_site_aniso_label
_atom_site_aniso_U_11
_atom_site_aniso_U_22
_atom_site_aniso_U_33
_atom_site_aniso_U_23
_atom_site_aniso_U_13
_atom_site_aniso_U_12
Co1 0.01473(15) 0.00886(15) 0.00910(14) -0.00094(11) -0.00451(11) -0.00339(11)
Co2 0.00969(14) 0.00735(14) 0.00628(14) -0.00122(10) -0.00262(10) -0.00167(11)
S1 0.0862(6) 0.0309(4) 0.0189(3) 0.0008(3) -0.0117(4) -0.0378(4)
S2 0.0184(3) 0.0324(4) 0.0204(3) -0.0095(3) -0.0069(2) -0.0030(3)
N1 0.0176(9) 0.0123(9) 0.0146(9) -0.0012(7) -0.0025(7) -0.0059(8)
N2 0.0321(12) 0.0140(10) 0.0214(12) -0.0037(9) -0.0070(9) -0.0100(9)
N3 0.0115(9) 0.0106(9) 0.0132(9) -0.0016(7) -0.0029(7) -0.0021(7)
N4 0.0161(10) 0.0332(13) 0.0249(12) -0.0072(10) -0.0077(9) -0.0067(9)
O1 0.0653(15) 0.0175(9) 0.0207(10) -0.0089(8) 0.0207(9) -0.0172(10)
O2 0.0195(8) 0.0170(8) 0.0131(8) -0.0079(6) 0.0012(6) -0.0055(7)
O3 0.0180(8) 0.0160(8) 0.0149(8) 0.0057(6) -0.0091(6) -0.0076(7)
O4 0.0246(9) 0.0141(8) 0.0184(8) 0.0026(6) -0.0134(7) -0.0084(7)
O5 0.0138(7) 0.0147(8) 0.0123(7) -0.0071(6) 0.0013(6) -0.0056(6)
O6 0.0161(8) 0.0179(8) 0.0136(8) -0.0075(6) 0.0008(6) -0.0082(7)
O7 0.0150(8) 0.0110(7) 0.0135(7) 0.0012(6) -0.0079(6) -0.0042(6)
O8 0.0189(8) 0.0174(8) 0.0150(8) 0.0053(6) -0.0088(6) -0.0096(7)
C1 0.0192(11) 0.0136(11) 0.0104(10) -0.0038(8) -0.0005(8) -0.0017(9)
C2 0.0208(12) 0.0136(11) 0.0118(10) -0.0049(8) 0.0003(9) -0.0035(9)
C3 0.0276(13) 0.0146(11) 0.0179(12) -0.0062(9) 0.0015(10) -0.0106(10)
C4 0.0257(13) 0.0177(12) 0.0147(11) -0.0041(9) 0.0033(9) -0.0105(10)
C5 0.0137(10) 0.0106(10) 0.0116(10) -0.0012(8) -0.0045(8) -0.0014(8)
C6 0.0167(11) 0.0120(10) 0.0135(10) 0.0003(8) -0.0071(8) -0.0042(9)
C7 0.0207(12) 0.0159(11) 0.0175(11) 0.0026(9) -0.0095(9) -0.0094(9)
C8 0.0237(12) 0.0168(11) 0.0170(11) 0.0063(9) -0.0096(9) -0.0105(10)
C9 0.0140(10) 0.0108(10) 0.0105(10) -0.0008(8) -0.0039(8) -0.0019(8)
C10 0.0145(10) 0.0136(11) 0.0125(10) 0.0011(8) -0.0058(8) -0.0044(9)
C11 0.0186(11) 0.0191(12) 0.0155(11) 0.0041(9) -0.0071(9) -0.0110(9)
C12 0.0184(11) 0.0207(12) 0.0173(11) 0.0036(9) -0.0107(9) -0.0103(10)
C13 0.0120(10) 0.0135(10) 0.0107(10) -0.0027(8) -0.0044(8) -0.0022(8)
C14 0.0152(11) 0.0144(11) 0.0112(10) -0.0042(8) -0.0014(8) -0.0041(9)
C15 0.0148(11) 0.0240(12) 0.0192(12) -0.0116(10) 0.0002(9) -0.0085(9)
C16 0.0123(10) 0.0235(12) 0.0181(11) -0.0102(9) 0.0023(8) -0.0063(9)
C17 0.0207(12) 0.0133(11) 0.0158(11) -0.0011(9) -0.0051(9) -0.0071(9)
C18 0.0197(12) 0.0140(11) 0.0182(11) -0.0029(9) -0.0010(9) -0.0073(9)
C19 0.0210(12) 0.0103(11) 0.0256(13) -0.0008(9) -0.0047(10) -0.0034(9)
C20 0.0234(12) 0.0161(12) 0.0238(12) 0.0015(10) -0.0099(10) -0.0046(10)
C21 0.0212(12) 0.0169(12) 0.0172(11) -0.0008(9) -0.0067(9) -0.0073(9)
C22 0.0272(13) 0.0131(11) 0.0222(12) -0.0046(9) -0.0035(10) -0.0052(10)
C23 0.0169(11) 0.0225(12) 0.0137(11) -0.0010(9) -0.0049(9) -0.0058(9)
C24 0.0224(13) 0.0338(15) 0.0163(12) 0.0062(10) -0.0038(10) -0.0149(11)
C25 0.0175(12) 0.0278(13) 0.0229(13) 0.0019(10) -0.0039(10) -0.0128(10)
C26 0.0118(10) 0.0127(11) 0.0185(11) -0.0030(9) -0.0047(9) -0.0013(8)
C27 0.0121(10) 0.0092(10) 0.0122(10) -0.0020(8) -0.0027(8) -0.0008(8)
C28 0.0153(11) 0.0132(11) 0.0211(12) -0.0028(9) -0.0067(9) -0.0030(9)
O1W 0.0133(7) 0.0102(7) 0.0074(7) -0.0015(6) -0.0032(6) -0.0019(6)
O2W 0.0235(10) 0.0221(10) 0.0276(10) -0.0049(8) 0.0035(8) -0.0100(8)
O3W 0.0294(10) 0.0232(10) 0.0260(10) -0.0022(8) 0.0008(8) -0.0105(8)
O1A 0.028(2) 0.0161(13) 0.0257(18) -0.0030(13) -0.0175(14) -0.0036(15)
N1A 0.050(3) 0.054(4) 0.066(5) -0.031(3) -0.043(3) 0.015(3)
C1A 0.034(3) 0.024(2) 0.044(3) -0.019(2) -0.026(2) 0.0068(19)
C2A 0.056(3) 0.068(4) 0.098(5) -0.044(4) -0.051(3) 0.019(3)
C3A 0.069(4) 0.108(5) 0.063(3) -0.033(3) -0.044(3) 0.007(3)
O1AA 0.034(7) 0.037(5) 0.057(6) -0.013(5) -0.025(5) -0.009(5)
N1AA 0.062(6) 0.029(6) 0.072(7) -0.027(5) -0.049(5) 0.001(5)
C1AA 0.059(6) 0.031(6) 0.061(6) -0.007(5) -0.040(5) -0.008(5)
C2AA 0.082(7) 0.081(9) 0.093(8) -0.014(7) -0.034(6) -0.005(6)
C3AA 0.082(8) 0.075(8) 0.084(7) -0.009(6) -0.057(6) 0.000(7)
O1B 0.0618(18) 0.0476(16) 0.080(2) 0.0101(14) -0.0199(15) -0.0181(14)
N1B 0.0513(19) 0.0417(17) 0.076(2) 0.0045(16) -0.0166(17) -0.0106(15)
C1B 0.044(2) 0.0384(19) 0.067(3) -0.0034(18) -0.0077(18) -0.0080(16)
C2B 0.061(3) 0.067(3) 0.147(5) 0.029(3) -0.047(3) -0.027(2)
C3B 0.077(3) 0.049(2) 0.078(3) 0.010(2) -0.007(2) -0.011(2)
O1C 0.044(2) 0.071(3) 0.058(3) -0.029(2) 0.0038(18) -0.039(2)
C1C 0.036(3) 0.056(4) 0.067(4) -0.016(3) -0.006(3) -0.026(3)
N1C 0.039(3) 0.053(3) 0.072(3) -0.016(2) -0.009(2) -0.024(2)
C2C 0.066(4) 0.102(5) 0.055(3) -0.021(3) -0.007(3) -0.052(4)
C3C 0.049(4) 0.047(4) 0.117(7) 0.002(5) -0.022(5) -0.023(3)
O1D 0.054(5) 0.073(6) 0.147(9) -0.042(6) 0.015(5) -0.037(5)
C1D 0.036(6) 0.061(7) 0.110(9) -0.038(7) 0.012(6) -0.020(5)
N1D 0.026(4) 0.039(4) 0.073(5) -0.013(4) -0.004(4) -0.006(3)
C2D 0.056(6) 0.060(7) 0.100(9) -0.018(6) 0.023(6) -0.015(5)
C3D 0.045(5) 0.059(7) 0.045(6) -0.018(5) -0.002(5) -0.023(5)

loop_
_atom_type_symbol
_atom_type_description
_atom_type_scat_dispersion_real
_atom_type_scat_dispersion_imag
_atom_type_scat_source
C C 0.0033 0.0016 'International Tables Vol C Tables 4.2.6.8 and 6.1.1.4'
H H 0.0000 0.0000 'International Tables Vol C Tables 4.2.6.8 and 6.1.1.4'
Co Co 0.3494 0.9721 'International Tables Vol C Tables 4.2.6.8 and 6.1.1.4'
N N 0.0061 0.0033 'International Tables Vol C Tables 4.2.6.8 and 6.1.1.4'
O O 0.0106 0.0060 'International Tables Vol C Tables 4.2.6.8 and 6.1.1.4'
S S 0.1246 0.1234 'International Tables Vol C Tables 4.2.6.8 and 6.1.1.4'

loop_
_geom_angle_atom_site_label_1
_geom_angle_atom_site_label_2
_geom_angle_atom_site_label_3
_geom_angle
_geom_angle_site_symmetry_1
_geom_angle_site_symmetry_3
O1 Co1 O4 97.41(9) . .
O1 Co1 O2W 170.94(8) . .
O4 Co1 O2W 87.53(8) . .
O1 Co1 O1A 83.04(13) . .
O4 Co1 O1A 176.66(11) . .
O2W Co1 O1A 92.47(12) . .
O1 Co1 O1W 93.00(7) . .
O4 Co1 O1W 89.28(6) . .
O2W Co1 O1W 94.66(7) . .
O1A Co1 O1W 87.39(11) . .
O1 Co1 N1 85.17(7) . .
O4 Co1 N1 92.00(7) . .
O2W Co1 N1 87.08(7) . .
O1A Co1 N1 91.34(12) . .
O1W Co1 N1 177.89(7) . .
O1 Co1 O1AA 99.9(4) . .
O4 Co1 O1AA 162.5(4) . .
O2W Co1 O1AA 75.7(4) . .
O1W Co1 O1AA 87.2(3) . .
N1 Co1 O1AA 92.1(3) . .
O3 Co2 O2 96.64(7) . .
O3 Co2 O7 176.90(6) . .
O2 Co2 O7 85.99(6) . .
O3 Co2 N3 89.07(7) . .
O2 Co2 N3 88.76(7) . .
O7 Co2 N3 89.35(6) . .
O3 Co2 O5 87.50(6) . .
O2 Co2 O5 172.42(6) . .
O7 Co2 O5 89.71(6) . .
N3 Co2 O5 84.95(6) . .
O3 Co2 O1W 91.27(6) . .
O2 Co2 O1W 94.38(6) . .
O7 Co2 O1W 90.16(6) . .
N3 Co2 O1W 176.78(7) . .
O5 Co2 O1W 91.86(6) . .
C17 N1 C21 118.1(2) . .
C17 N1 Co1 120.47(15) . .
C21 N1 Co1 121.42(16) . .
C22 N2 H1N2 121.0(19) . .
C22 N2 H2N2 121(2) . .
H1N2 N2 H2N2 118(3) . .
C27 N3 C23 118.37(19) . .
C27 N3 Co2 117.72(14) . .
C23 N3 Co2 123.90(15) . .
C28 N4 H1N4 119.9(18) . .
C28 N4 H2N4 121(2) . .
H1N4 N4 H2N4 119(3) . .
C1 O1 Co1 138.98(17) . .
C1 O2 Co2 130.33(15) . .
C5 O3 Co2 135.86(14) . .
C5 O4 Co1 132.67(14) . .
C13 O5 Co2 127.09(14) . .
C9 O7 Co2 126.93(14) . .
O1 C1 O2 126.4(2) . .
O1 C1 C2 116.0(2) . .
O2 C1 C2 117.6(2) . .
C3 C2 C4 119.7(2) . 2_765
C3 C2 C1 120.7(2) . .
C4 C2 C1 119.6(2) 2_765 .
C4 C3 C2 120.1(2) . .
C4 C3 H3 119.9 . .
C2 C3 H3 119.9 . .
C3 C4 C2 120.2(2) . 2_765
C3 C4 H4 119.9 . .
C2 C4 H4 119.9 2_765 .
O3 C5 O4 126.8(2) . .
O3 C5 C6 116.74(19) . .
O4 C5 C6 116.49(19) . .
C7 C6 C8 119.3(2) . .
C7 C6 C5 120.4(2) . .
C8 C6 C5 120.2(2) . .
C8 C7 C6 120.4(2) 2_766 .
C8 C7 H7 119.8 2_766 .
C6 C7 H7 119.8 . .
C7 C8 C6 120.3(2) 2_766 .
C7 C8 H8 119.9 2_766 .
C6 C8 H8 119.9 . .
O8 C9 O7 125.42(19) . .
O8 C9 C10 117.06(19) . .
O7 C9 C10 117.52(19) . .
C11 C10 C12 119.4(2) . .
C11 C10 C9 119.9(2) . .
C12 C10 C9 120.7(2) . .
C12 C11 C10 120.4(2) 2_675 .
C12 C11 H11 119.8 2_675 .
C10 C11 H11 119.8 . .
C11 C12 C10 120.2(2) 2_675 .
C11 C12 H12 119.9 2_675 .
C10 C12 H12 119.9 . .
O5 C13 O6 124.5(2) . .
O5 C13 C14 118.08(19) . .
O6 C13 C14 117.42(19) . .
C16 C14 C15 119.6(2) . .
C16 C14 C13 120.6(2) . .
C15 C14 C13 119.9(2) . .
C16 C15 C14 120.1(2) 2_676 .
C16 C15 H15 119.9 2_676 .
C14 C15 H15 119.9 . .
C15 C16 C14 120.3(2) 2_676 .
C15 C16 H16 119.8 2_676 .
C14 C16 H16 119.8 . .
N1 C17 C18 123.1(2) . .
N1 C17 H17 118.4 . .
C18 C17 H17 118.4 . .
C19 C18 C17 118.0(2) . .
C19 C18 C22 122.0(2) . .
C17 C18 C22 120.0(2) . .
C20 C19 C18 119.4(2) . .
C20 C19 H19 120.3 . .
C18 C19 H19 120.3 . .
C19 C20 C21 118.7(2) . .
C19 C20 H20 120.6 . .
C21 C20 H20 120.6 . .
N1 C21 C20 122.6(2) . .
N1 C21 H21 118.7 . .
C20 C21 H21 118.7 . .
N2 C22 C18 114.8(2) . .
N2 C22 S1 124.1(2) . .
C18 C22 S1 121.10(18) . .
N3 C23 C24 122.3(2) . .
N3 C23 H23 118.8 . .
C24 C23 H23 118.8 . .
C23 C24 C25 119.3(2) . .
C23 C24 H24 120.4 . .
C25 C24 H24 120.4 . .
C24 C25 C26 119.0(2) . .
C24 C25 H25 120.5 . .
C26 C25 H25 120.5 . .
C27 C26 C25 117.8(2) . .
C27 C26 C28 119.3(2) . .
C25 C26 C28 122.9(2) . .
N3 C27 C26 123.2(2) . .
N3 C27 H27 118.4 . .
C26 C27 H27 118.4 . .
N4 C28 C26 114.5(2) . .
N4 C28 S2 123.51(19) . .
C26 C28 S2 121.95(17) . .
Co1 O1W Co2 113.31(7) . .
Co1 O1W H1W1 121(2) . .
Co2 O1W H1W1 98(2) . .
Co1 O1W H2W1 120(2) . .
Co2 O1W H2W1 97(2) . .
H1W1 O1W H2W1 103(3) . .
Co1 O2W H1W2 122(3) . .
Co1 O2W H2W2 111(2) . .
H1W2 O2W H2W2 116(4) . .
H1W3 O3W H2W3 103(4) . .
C1A O1A Co1 127.6(4) . .
C1A N1A C2A 124.7(10) . .
C1A N1A C3A 118.5(11) . .
C2A N1A C3A 116.8(9) . .
O1A C1A N1A 125.6(8) . .
O1A C1A H1A 117.2 . .
N1A C1A H1A 117.2 . .
N1A C2A H2A1 109.5 . .
N1A C2A H2A2 109.5 . .
H2A1 C2A H2A2 109.5 . .
N1A C2A H2A3 109.5 . .
H2A1 C2A H2A3 109.5 . .
H2A2 C2A H2A3 109.5 . .
N1A C3A H3A1 109.5 . .
N1A C3A H3A2 109.5 . .
H3A1 C3A H3A2 109.5 . .
N1A C3A H3A3 109.5 . .
H3A1 C3A H3A3 109.5 . .
H3A2 C3A H3A3 109.5 . .
C1AA O1AA Co1 128.0(14) . .
C1AA N1AA C3AA 122(3) . .
C1AA N1AA C2AA 119(3) . .
C3AA N1AA C2AA 118(3) . .
O1AA C1AA N1AA 123(3) . .
O1AA C1AA H1AA 118.3 . .
N1AA C1AA H1AA 118.3 . .
N1AA C2AA H2A4 109.5 . .
N1AA C2AA H2A5 109.5 . .
H2A4 C2AA H2A5 109.5 . .
N1AA C2AA H2A6 109.5 . .
H2A4 C2AA H2A6 109.5 . .
H2A5 C2AA H2A6 109.5 . .
N1AA C3AA H3A4 109.5 . .
N1AA C3AA H3A5 109.5 . .
H3A4 C3AA H3A5 109.5 . .
N1AA C3AA H3A6 109.5 . .
H3A4 C3AA H3A6 109.5 . .
H3A5 C3AA H3A6 109.5 . .
C1B N1B C3B 121.0(4) . .
C1B N1B C2B 121.2(4) . .
C3B N1B C2B 117.7(4) . .
O1B C1B N1B 124.9(4) . .
O1B C1B H1B 117.6 . .
N1B C1B H1B 117.6 . .
N1B C2B H2B1 109.5 . .
N1B C2B H2B2 109.5 . .
H2B1 C2B H2B2 109.5 . .
N1B C2B H2B3 109.5 . .
H2B1 C2B H2B3 109.5 . .
H2B2 C2B H2B3 109.5 . .
N1B C3B H3B1 109.5 . .
N1B C3B H3B2 109.5 . .
H3B1 C3B H3B2 109.5 . .
N1B C3B H3B3 109.5 . .
H3B1 C3B H3B3 109.5 . .
H3B2 C3B H3B3 109.5 . .
O1C C1C N1C 125.7(8) . .
O1C C1C H1C 117.1 . .
N1C C1C H1C 117.1 . .
C1C N1C C3C 121.6(7) . .
C1C N1C C2C 120.2(6) . .
C3C N1C C2C 117.6(6) . .
N1C C2C H2C1 109.5 . .
N1C C2C H2C2 109.5 . .
H2C1 C2C H2C2 109.5 . .
N1C C2C H2C3 109.5 . .
H2C1 C2C H2C3 109.5 . .
H2C2 C2C H2C3 109.5 . .
N1C C3C H3C1 109.5 . .
N1C C3C H3C2 109.5 . .
H3C1 C3C H3C2 109.5 . .
N1C C3C H3C3 109.5 . .
H3C1 C3C H3C3 109.5 . .
H3C2 C3C H3C3 109.5 . .
O1D C1D N1D 117.6(16) . .
O1D C1D H1D 121.2 . .
N1D C1D H1D 121.2 . .
C1D N1D C3D 128.2(12) . .
C1D N1D C2D 119.5(12) . .
C3D N1D C2D 112.1(10) . .
N1D C2D H2D1 109.5 . .
N1D C2D H2D2 109.5 . .
H2D1 C2D H2D2 109.5 . .
N1D C2D H2D3 109.5 . .
H2D1 C2D H2D3 109.5 . .
H2D2 C2D H2D3 109.5 . .
N1D C3D H3D1 109.5 . .
N1D C3D H3D2 109.5 . .
H3D1 C3D H3D2 109.5 . .
N1D C3D H3D3 109.5 . .
H3D1 C3D H3D3 109.5 . .
H3D2 C3D H3D3 109.5 . .

loop_
_geom_bond_atom_site_label_1
_geom_bond_atom_site_label_2
_geom_bond_distance
_geom_bond_site_symmetry_2
Co1 O1 2.0226(18) .
Co1 O4 2.0446(16) .
Co1 O2W 2.1045(18) .
Co1 O1A 2.111(4) .
Co1 O1W 2.1131(16) .
Co1 N1 2.1432(19) .
Co1 O1AA 2.210(12) .
Co2 O3 2.0470(15) .
Co2 O2 2.0485(15) .
Co2 O7 2.1147(15) .
Co2 N3 2.1172(18) .
Co2 O5 2.1558(15) .
Co2 O1W 2.1610(15) .
S1 C22 1.670(3) .
S2 C28 1.665(2) .
N1 C17 1.336(3) .
N1 C21 1.346(3) .
N2 C22 1.322(3) .
N2 H1N2 0.87(3) .
N2 H2N2 0.76(3) .
N3 C27 1.339(3) .
N3 C23 1.341(3) .
N4 C28 1.324(3) .
N4 H1N4 0.92(3) .
N4 H2N4 0.88(3) .
O1 C1 1.247(3) .
O2 C1 1.248(3) .
O3 C5 1.259(3) .
O4 C5 1.260(3) .
O5 C13 1.263(3) .
O6 C13 1.264(3) .
O7 C9 1.263(3) .
O8 C9 1.263(3) .
C1 C2 1.505(3) .
C2 C3 1.395(3) .
C2 C4 1.398(3) 2_765
C3 C4 1.387(3) .
C3 H3 0.9500 .
C4 C2 1.398(3) 2_765
C4 H4 0.9500 .
C5 C6 1.509(3) .
C6 C7 1.394(3) .
C6 C8 1.404(3) .
C7 C8 1.388(3) 2_766
C7 H7 0.9500 .
C8 C7 1.388(3) 2_766
C8 H8 0.9500 .
C9 C10 1.509(3) .
C10 C11 1.393(3) .
C10 C12 1.394(3) .
C11 C12 1.390(3) 2_675
C11 H11 0.9500 .
C12 C11 1.390(3) 2_675
C12 H12 0.9500 .
C13 C14 1.502(3) .
C14 C16 1.392(3) .
C14 C15 1.396(3) .
C15 C16 1.391(3) 2_676
C15 H15 0.9500 .
C16 C15 1.391(3) 2_676
C16 H16 0.9500 .
C17 C18 1.392(3) .
C17 H17 0.9500 .
C18 C19 1.388(3) .
C18 C22 1.492(3) .
C19 C20 1.382(4) .
C19 H19 0.9500 .
C20 C21 1.384(3) .
C20 H20 0.9500 .
C21 H21 0.9500 .
C23 C24 1.383(3) .
C23 H23 0.9500 .
C24 C25 1.387(4) .
C24 H24 0.9500 .
C25 C26 1.395(3) .
C25 H25 0.9500 .
C26 C27 1.394(3) .
C26 C28 1.494(3) .
C27 H27 0.9500 .
O1W H1W1 0.79(4) .
O1W H2W1 0.85(3) .
O2W H1W2 0.89(5) .
O2W H2W2 0.83(4) .
O3W H1W3 0.8601(11) .
O3W H2W3 0.8601(11) .
O1A C1A 1.239(7) .
N1A C1A 1.305(13) .
N1A C2A 1.416(16) .
N1A C3A 1.494(14) .
C1A H1A 0.9500 .
C2A H2A1 0.9800 .
C2A H2A2 0.9800 .
C2A H2A3 0.9800 .
C3A H3A1 0.9800 .
C3A H3A2 0.9800 .
C3A H3A3 0.9800 .
O1AA C1AA 1.18(2) .
N1AA C1AA 1.36(4) .
N1AA C3AA 1.48(4) .
N1AA C2AA 1.64(5) .
C1AA H1AA 0.9500 .
C2AA H2A4 0.9800 .
C2AA H2A5 0.9800 .
C2AA H2A6 0.9800 .
C3AA H3A4 0.9800 .
C3AA H3A5 0.9800 .
C3AA H3A6 0.9800 .
O1B C1B 1.237(4) .
N1B C1B 1.337(5) .
N1B C3B 1.456(5) .
N1B C2B 1.463(5) .
C1B H1B 0.9500 .
C2B H2B1 0.9800 .
C2B H2B2 0.9800 .
C2B H2B3 0.9800 .
C3B H3B1 0.9800 .
C3B H3B2 0.9800 .
C3B H3B3 0.9800 .
O1C C1C 1.225(8) .
C1C N1C 1.308(7) .
C1C H1C 0.9500 .
N1C C3C 1.442(9) .
N1C C2C 1.453(8) .
C2C H2C1 0.9800 .
C2C H2C2 0.9800 .
C2C H2C3 0.9800 .
C3C H3C1 0.9800 .
C3C H3C2 0.9800 .
C3C H3C3 0.9800 .
O1D C1D 1.239(14) .
C1D N1D 1.321(14) .
C1D H1D 0.9500 .
N1D C3D 1.401(13) .
N1D C2D 1.446(12) .
C2D H2D1 0.9800 .
C2D H2D2 0.9800 .
C2D H2D3 0.9800 .
C3D H3D1 0.9800 .
C3D H3D2 0.9800 .
C3D H3D3 0.9800 .
